data_7121153
loop_
_publ_author_name
'Pollard, Victoria A.'
'Orr, Samantha A.'
'McLellan, Ross'
'Kennedy, Alan R.'
'Hevia, Eva'
'Mulvey, Robert E.'

_publ_section_title
;
 Lithium diamidodihydridoaluminates: bimetallic cooperativity in catalytic
 hydroboration and metallation applications
;
_journal_name_full 'Chemical Communications'
_journal_paper_doi 10.1039/C7CC08214B
_journal_year 2018
_chemical_formula_moiety 'C21 H61 Al Li N5 Si4'
_chemical_formula_sum 'C21 H61 Al Li N5 Si4'
_chemical_formula_weight 530.02
_space_group_crystal_system monoclinic
_space_group_IT_number 14
_space_group_name_Hall '-P 2ybc'
_space_group_name_H-M_alt 'P 1 21/c 1'
_symmetry_Int_Tables_number 14
_symmetry_space_group_name_Hall '-P 2ybc'
_symmetry_space_group_name_H-M 'P 1 21/c 1'
_atom_sites_solution_primary iterative
_audit_creation_date 2017-04-01
_audit_creation_method
;
Olex2 1.2
(compiled Mar  2 2017 14:02:25 for OlexSys, GUI svn.r5324)
;
_audit_update_record
;
2017-10-12 deposited with the CCDC.
2017-11-29 downloaded from the CCDC.
;
_cell_angle_alpha 90
_cell_angle_beta 93.426(2)
_cell_angle_gamma 90
_cell_formula_units_Z 4
_cell_length_a 18.2497(3)
_cell_length_b 11.7867(2)
_cell_length_c 16.1366(3)
_cell_measurement_reflns_used 16238
_cell_measurement_temperature 123.15
_cell_measurement_theta_max 73.1090
_cell_measurement_theta_min 4.4350
_cell_volume 3464.84(10)
_computing_cell_refinement
;
CrysAlisPro, Agilent Technologies,
Version 1.171.37.35 (release 13-08-2014 CrysAlis171 .NET)
(compiled Aug 13 2014,18:06:01)
;
_computing_data_collection
;
CrysAlisPro, Agilent Technologies,
Version 1.171.37.35 (release 13-08-2014 CrysAlis171 .NET)
(compiled Aug 13 2014,18:06:01)
;
_computing_data_reduction
;
CrysAlisPro, Agilent Technologies,
Version 1.171.37.35 (release 13-08-2014 CrysAlis171 .NET)
(compiled Aug 13 2014,18:06:01)
;
_computing_molecular_graphics 'Olex2 (Dolomanov et al., 2009)'
_computing_publication_material 'Olex2 (Dolomanov et al., 2009)'
_computing_structure_refinement 'olex2.refine (Bourhis et al., 2015)'
_computing_structure_solution 'olex2.solve (Bourhis et al., 2015)'
_diffrn_ambient_temperature 123
_diffrn_detector 'CCD plate'
_diffrn_detector_area_resol_mean 16.0268
_diffrn_detector_type Sapphire3
_diffrn_measured_fraction_theta_full 0.9997
_diffrn_measured_fraction_theta_max 0.9892
_diffrn_measurement_details
;
#__ type_ start__ end____ width___ exp.time_
  1 omega   -4.00   42.00   1.0000    1.0000
omega____ theta____ kappa____ phi______ frames
    -        0.0000  -99.0000   60.0000 46

#__ type_ start__ end____ width___ exp.time_
  2 omega  -30.00   70.00   1.0000    1.0000
omega____ theta____ kappa____ phi______ frames
    -        0.0000   77.0000 -180.0000 100

#__ type_ start__ end____ width___ exp.time_
  3 omega  -14.00   86.00   1.0000    2.0000
omega____ theta____ kappa____ phi______ frames
    -       56.0000  -77.0000 -180.0000 100

#__ type_ start__ end____ width___ exp.time_
  4 omega   30.00  128.00   1.0000    2.0000
omega____ theta____ kappa____ phi______ frames
    -       56.0000   37.0000 -180.0000 98

#__ type_ start__ end____ width___ exp.time_
  5 omega   -4.00   98.00   1.0000    2.0000
omega____ theta____ kappa____ phi______ frames
    -       56.0000  -99.0000  -30.0000 102

#__ type_ start__ end____ width___ exp.time_
  6 omega   35.00  125.00   1.0000    2.0000
omega____ theta____ kappa____ phi______ frames
    -       56.0000   57.0000   30.0000 90

#__ type_ start__ end____ width___ exp.time_
  7 omega   35.00  125.00   1.0000    2.0000
omega____ theta____ kappa____ phi______ frames
    -       56.0000   57.0000  -90.0000 90

#__ type_ start__ end____ width___ exp.time_
  8 omega  -13.00   77.00   1.0000    2.0000
omega____ theta____ kappa____ phi______ frames
    -       56.0000  -57.0000   60.0000 90

#__ type_ start__ end____ width___ exp.time_
  9 omega   90.00  178.00   1.0000    4.0000
omega____ theta____ kappa____ phi______ frames
    -      112.0000   63.0000 -120.0000 88

#__ type_ start__ end____ width___ exp.time_
 10 omega   39.00   94.00   1.0000    4.0000
omega____ theta____ kappa____ phi______ frames
    -      112.0000  -25.0000 -150.0000 55

#__ type_ start__ end____ width___ exp.time_
 11 omega   40.00  116.00   1.0000    4.0000
omega____ theta____ kappa____ phi______ frames
    -      112.0000 -111.0000  -30.0000 76

#__ type_ start__ end____ width___ exp.time_
 12 omega   42.00  142.00   1.0000    4.0000
omega____ theta____ kappa____ phi______ frames
    -      112.0000  -77.0000  -30.0000 100

#__ type_ start__ end____ width___ exp.time_
 13 omega   56.00  150.00   1.0000    4.0000
omega____ theta____ kappa____ phi______ frames
    -      112.0000  179.0000  150.0000 94

#__ type_ start__ end____ width___ exp.time_
 14 omega   40.00  116.00   1.0000    4.0000
omega____ theta____ kappa____ phi______ frames
    -      112.0000 -111.0000 -120.0000 76

#__ type_ start__ end____ width___ exp.time_
 15 omega   40.00   92.00   1.0000    4.0000
omega____ theta____ kappa____ phi______ frames
    -      112.0000  -37.0000  150.0000 52

#__ type_ start__ end____ width___ exp.time_
 16 omega   40.00   92.00   1.0000    4.0000
omega____ theta____ kappa____ phi______ frames
    -      112.0000  -37.0000  -60.0000 52

#__ type_ start__ end____ width___ exp.time_
 17 omega   40.00  116.00   1.0000    4.0000
omega____ theta____ kappa____ phi______ frames
    -      112.0000 -111.0000  150.0000 76

#__ type_ start__ end____ width___ exp.time_
 18 omega   40.00   92.00   1.0000    4.0000
omega____ theta____ kappa____ phi______ frames
    -      112.0000  -37.0000  -90.0000 52

#__ type_ start__ end____ width___ exp.time_
 19 omega   40.00   92.00   1.0000    4.0000
omega____ theta____ kappa____ phi______ frames
    -      112.0000  -37.0000   99.0000 52

#__ type_ start__ end____ width___ exp.time_
 20 omega   42.00  105.00   1.0000    4.0000
omega____ theta____ kappa____ phi______ frames
    -      112.0000  -50.0000   90.0000 63

#__ type_ start__ end____ width___ exp.time_
 21 omega   39.00  178.00   1.0000    4.0000
omega____ theta____ kappa____ phi______ frames
    -      112.0000    0.0000   30.0000 139

#__ type_ start__ end____ width___ exp.time_
 22 omega   42.00  142.00   1.0000    4.0000
omega____ theta____ kappa____ phi______ frames
    -      112.0000  -77.0000  150.0000 100

#__ type_ start__ end____ width___ exp.time_
 23 omega  -69.00   21.00   1.0000    1.0000
omega____ theta____ kappa____ phi______ frames
    -        0.0000  -57.0000   30.0000 90

#__ type_ start__ end____ width___ exp.time_
 24 omega  -72.00   26.00   1.0000    1.0000
omega____ theta____ kappa____ phi______ frames
    -        0.0000  -37.0000   90.0000 98

#__ type_ start__ end____ width___ exp.time_
 25 omega   35.00  125.00   1.0000    2.0000
omega____ theta____ kappa____ phi______ frames
    -       56.0000   57.0000   90.0000 90

#__ type_ start__ end____ width___ exp.time_
 26 omega   26.00  112.00   1.0000    2.0000
omega____ theta____ kappa____ phi______ frames
    -       56.0000   77.0000  -60.0000 86

#__ type_ start__ end____ width___ exp.time_
 27 omega   35.00  125.00   1.0000    2.0000
omega____ theta____ kappa____ phi______ frames
    -       56.0000   57.0000 -150.0000 90
;
_diffrn_measurement_device 'four-circle diffractometer'
_diffrn_measurement_device_type 'Xcalibur, Sapphire3, Gemini'
_diffrn_measurement_method '\w scans'
_diffrn_orient_matrix_UB_11 -0.0403746000
_diffrn_orient_matrix_UB_12 -0.1076226000
_diffrn_orient_matrix_UB_13 -0.0320421000
_diffrn_orient_matrix_UB_21 0.0003737000
_diffrn_orient_matrix_UB_22 -0.0459235000
_diffrn_orient_matrix_UB_23 0.0894001000
_diffrn_orient_matrix_UB_31 -0.0742877000
_diffrn_orient_matrix_UB_32 0.0582678000
_diffrn_orient_matrix_UB_33 0.0113523000
_diffrn_radiation_monochromator graphite
_diffrn_radiation_probe x-ray
_diffrn_radiation_type 'Cu K\a'
_diffrn_radiation_wavelength 1.54184
_diffrn_reflns_av_R_equivalents 0.0567
_diffrn_reflns_av_unetI/netI 0.0299
_diffrn_reflns_limit_h_max 16
_diffrn_reflns_limit_h_min -22
_diffrn_reflns_limit_k_max 14
_diffrn_reflns_limit_k_min -14
_diffrn_reflns_limit_l_max 19
_diffrn_reflns_limit_l_min -18
_diffrn_reflns_number 31783
_diffrn_reflns_theta_full 70.0000
_diffrn_reflns_theta_max 73.12
_diffrn_reflns_theta_min 4.47
_diffrn_source 'Enhance (Cu) X-ray Source'
_exptl_absorpt_coefficient_mu 1.951
_exptl_absorpt_correction_T_max 1.00000
_exptl_absorpt_correction_T_min 0.57956
_exptl_absorpt_correction_type multi-scan
_exptl_absorpt_process_details
;
CrysAlisPro, Agilent Technologies,
Version 1.171.37.35 (release 13-08-2014 CrysAlis171 .NET)
(compiled Aug 13 2014,18:06:01)
Empirical absorption correction using spherical harmonics,
 implemented in SCALE3 ABSPACK scaling algorithm.
;
_exptl_crystal_colour colourless
_exptl_crystal_colour_primary colourless
_exptl_crystal_density_diffrn 1.0160
_exptl_crystal_description block
_exptl_crystal_F_000 1182.9765
_exptl_crystal_size_max 0.03
_exptl_crystal_size_mid 0.02
_exptl_crystal_size_min 0.02
_refine_diff_density_max 0.4023
_refine_diff_density_min -0.2559
_refine_diff_density_rms 0.0614
_refine_ls_d_res_high 0.8056
_refine_ls_d_res_low 9.8960
_refine_ls_goodness_of_fit_ref 1.0459
_refine_ls_hydrogen_treatment mixed
_refine_ls_matrix_type full
_refine_ls_number_constraints 80
_refine_ls_number_parameters 314
_refine_ls_number_reflns 6868
_refine_ls_number_restraints 0
_refine_ls_restrained_S_all 1.0459
_refine_ls_R_factor_all 0.0409
_refine_ls_R_factor_gt 0.0365
_refine_ls_shift/su_max 0.0016
_refine_ls_shift/su_mean 0.0000
_refine_ls_structure_factor_coef Fsqd
_refine_ls_weighting_details 'w=1/[\s^2^(Fo^2^)+(0.0601P)^2^+1.1279P] where P=(Fo^2^+2Fc^2^)/3'
_refine_ls_weighting_scheme calc
_refine_ls_wR_factor_gt 0.1002
_refine_ls_wR_factor_ref 0.1040
_reflns_Friedel_coverage 0.0
_reflns_limit_h_max 22
_reflns_limit_h_min -22
_reflns_limit_k_max 14
_reflns_limit_k_min 0
_reflns_limit_l_max 19
_reflns_limit_l_min 0
_reflns_number_gt 6189
_reflns_number_total 6868
_reflns_threshold_expression I>=2u(I)
_cod_data_source_file c7cc08214b2.cif
_cod_data_source_block VP1701
_cod_database_code 7121153
_reflns_odcompleteness_completeness 99.94
_reflns_odcompleteness_iscentric 1
_reflns_odcompleteness_theta 69.95
_olex2_refinement_description
;
1. Fixed Uiso
 At 1.2 times of:
  All C(H,H) groups
 At 1.5 times of:
  All C(H,H,H) groups
2.a Secondary CH2 refined with riding coordinates:
 C3(H3a,H3b), C4(H4a,H4b), C6(H6a,H6b), C7(H7a,H7b)
2.b Idealised Me refined as rotating group:
 C1(H1a,H1b,H1c), C2(H2a,H2b,H2c), C5(H5a,H5b,H5c), C8(H8a,H8b,H8c), C9(H9a,
 H9b,H9c), C10(H10a,H10b,H10c), C11(H11a,H11b,H11c), C12(H12a,H12b,H12c),
 C13(H13a,H13b,H13c), C14(H14a,H14b,H14c), C15(H15a,H15b,H15c), C16(H16a,H16b,
 H16c), C17(H17a,H17b,H17c), C18(H18a,H18b,H18c), C19(H19a,H19b,H19c), C20(H20a,
 H20b,H20c), C21(H21a,H21b,H21c)
;
_olex2_submission_special_instructions 'No special instructions were received'

loop_
_space_group_symop_id
_space_group_symop_operation_xyz
1 x,y,z
2 -x,y+1/2,-z+1/2
3 -x,-y,-z
4 x,-y-1/2,z-1/2

loop_
_atom_site_label
_atom_site_type_symbol
_atom_site_fract_x
_atom_site_fract_y
_atom_site_fract_z
_atom_site_U_iso_or_equiv
_atom_site_adp_type
_atom_site_occupancy
_atom_site_refinement_flags_posn
Al1 Al 0.75026(2) -0.01169(3) 0.30615(3) 0.01857(11) Uani 1.000000 .
Li1 Li 0.74723(14) 0.2573(2) 0.36913(15) 0.0248(5) Uani 1.000000 .
Si1 Si 0.90898(2) -0.02211(4) 0.26925(3) 0.02580(11) Uani 1.000000 .
Si2 Si 0.86337(2) -0.18962(3) 0.39487(3) 0.02686(11) Uani 1.000000 .
Si3 Si 0.62983(2) -0.15706(3) 0.23160(2) 0.02448(11) Uani 1.000000 .
Si4 Si 0.61600(2) -0.08288(3) 0.40832(2) 0.02137(10) Uani 1.000000 .
N1 N 0.72390(8) 0.36096(11) 0.26545(8) 0.0284(3) Uani 1.000000 .
N2 N 0.66931(7) 0.35844(11) 0.42989(8) 0.0276(3) Uani 1.000000 .
N3 N 0.82661(8) 0.29767(12) 0.46303(8) 0.0306(3) Uani 1.000000 .
N4 N 0.84230(6) -0.07781(10) 0.32932(8) 0.0214(2) Uani 1.000000 .
N5 N 0.66650(6) -0.09788(10) 0.32262(7) 0.0189(2) Uani 1.000000 .
C1 C 0.67066(10) 0.29135(16) 0.21573(11) 0.0392(4) Uani 1.000000 .
H1a H 0.6325(5) 0.2643(10) 0.2511(2) 0.0588(6) Uiso 1.000000 GR
H1b H 0.6482(6) 0.3372(4) 0.1703(5) 0.0588(6) Uiso 1.000000 GR
H1c H 0.69592(18) 0.2262(7) 0.1927(8) 0.0588(6) Uiso 1.000000 GR
C2 C 0.78222(11) 0.39867(17) 0.21270(11) 0.0404(4) Uani 1.000000 .
H2a H 0.76092(16) 0.4463(11) 0.1677(6) 0.0607(6) Uiso 1.000000 GR
H2b H 0.8188(4) 0.4424(11) 0.2461(2) 0.0607(6) Uiso 1.000000 GR
H2c H 0.8058(6) 0.33235(17) 0.1891(8) 0.0607(6) Uiso 1.000000 GR
C3 C 0.68820(11) 0.46211(14) 0.29854(11) 0.0378(4) Uani 1.000000 .
H3a H 0.72636(11) 0.51401(14) 0.32282(11) 0.0454(5) Uiso 1.000000 R
H3b H 0.66122(11) 0.50254(14) 0.25240(11) 0.0454(5) Uiso 1.000000 R
C4 C 0.63504(11) 0.43239(15) 0.36455(11) 0.0376(4) Uani 1.000000 .
H4a H 0.59169(11) 0.39346(15) 0.33794(11) 0.0451(5) Uiso 1.000000 R
H4b H 0.61790(11) 0.50313(15) 0.39021(11) 0.0451(5) Uiso 1.000000 R
C5 C 0.61093(10) 0.30764(16) 0.47669(12) 0.0381(4) Uani 1.000000 .
H5a H 0.5814(5) 0.36794(16) 0.5000(8) 0.0571(6) Uiso 1.000000 GR
H5b H 0.5795(5) 0.2603(10) 0.4395(2) 0.0571(6) Uiso 1.000000 GR
H5c H 0.63295(10) 0.2608(10) 0.5218(6) 0.0571(6) Uiso 1.000000 GR
C6 C 0.72062(10) 0.42252(14) 0.48660(11) 0.0348(4) Uani 1.000000 .
H6a H 0.74416(10) 0.48342(14) 0.45535(11) 0.0418(4) Uiso 1.000000 R
H6b H 0.69308(10) 0.45846(14) 0.53066(11) 0.0418(4) Uiso 1.000000 R
C7 C 0.77906(10) 0.34513(16) 0.52577(10) 0.0376(4) Uani 1.000000 .
H7a H 0.75527(10) 0.28222(16) 0.55467(10) 0.0451(5) Uiso 1.000000 R
H7b H 0.80964(10) 0.38821(16) 0.56761(10) 0.0451(5) Uiso 1.000000 R
C8 C 0.88068(11) 0.38224(19) 0.43919(13) 0.0478(5) Uani 1.000000 .
H8a H 0.85514(12) 0.4511(6) 0.4193(10) 0.0716(7) Uiso 1.000000 GR
H8b H 0.9137(6) 0.4007(11) 0.4874(3) 0.0716(7) Uiso 1.000000 GR
H8c H 0.9093(6) 0.3513(6) 0.3949(7) 0.0716(7) Uiso 1.000000 GR
C9 C 0.86531(11) 0.19677(19) 0.49760(12) 0.0448(5) Uani 1.000000 .
H9a H 0.8967(7) 0.1653(8) 0.4561(4) 0.0672(7) Uiso 1.000000 GR
H9b H 0.8956(7) 0.2184(3) 0.5473(6) 0.0672(7) Uiso 1.000000 GR
H9c H 0.82932(11) 0.1396(6) 0.5123(9) 0.0672(7) Uiso 1.000000 GR
C10 C 0.89648(10) 0.13518(14) 0.25502(12) 0.0359(4) Uani 1.000000 .
H10a H 0.8462(2) 0.15083(17) 0.2334(8) 0.0538(6) Uiso 1.000000 GR
H10b H 0.9056(7) 0.17346(18) 0.3086(2) 0.0538(6) Uiso 1.000000 GR
H10c H 0.9312(5) 0.1632(2) 0.2157(7) 0.0538(6) Uiso 1.000000 GR
C11 C 1.00566(9) -0.03787(19) 0.31450(14) 0.0463(5) Uani 1.000000 .
H11a H 1.0102(2) -0.0014(12) 0.3691(5) 0.0694(7) Uiso 1.000000 GR
H11b H 1.0177(3) -0.11861(19) 0.3203(9) 0.0694(7) Uiso 1.000000 GR
H11c H 1.03954(12) -0.0018(12) 0.2776(5) 0.0694(7) Uiso 1.000000 GR
C12 C 0.90759(11) -0.08812(18) 0.16368(12) 0.0436(4) Uani 1.000000 .
H12a H 0.9184(8) -0.1693(3) 0.16908(13) 0.0654(7) Uiso 1.000000 GR
H12b H 0.8590(3) -0.0779(12) 0.1355(4) 0.0654(7) Uiso 1.000000 GR
H12c H 0.9447(6) -0.0517(9) 0.1312(4) 0.0654(7) Uiso 1.000000 GR
C13 C 0.91828(12) -0.1437(2) 0.49091(14) 0.0572(6) Uani 1.000000 .
H13a H 0.9633(5) -0.1059(14) 0.47530(14) 0.0858(9) Uiso 1.000000 GR
H13b H 0.8892(4) -0.0909(12) 0.5225(6) 0.0858(9) Uiso 1.000000 GR
H13c H 0.9311(9) -0.2103(3) 0.5252(6) 0.0858(9) Uiso 1.000000 GR
C14 C 0.91352(14) -0.30514(18) 0.34166(19) 0.0668(8) Uani 1.000000 .
H14a H 0.8815(4) -0.3374(12) 0.2968(8) 0.1002(12) Uiso 1.000000 GR
H14b H 0.9576(6) -0.2736(4) 0.3186(11) 0.1002(12) Uiso 1.000000 GR
H14c H 0.9277(10) -0.3647(9) 0.3819(3) 0.1002(12) Uiso 1.000000 GR
C15 C 0.78245(8) -0.26490(13) 0.43380(11) 0.0303(3) Uani 1.000000 .
H15a H 0.7555(4) -0.2134(4) 0.4687(7) 0.0455(5) Uiso 1.000000 GR
H15b H 0.7501(4) -0.2899(10) 0.38662(11) 0.0455(5) Uiso 1.000000 GR
H15c H 0.79915(10) -0.3310(6) 0.4666(7) 0.0455(5) Uiso 1.000000 GR
C16 C 0.70275(10) -0.23157(16) 0.17518(11) 0.0387(4) Uani 1.000000 .
H16a H 0.7394(4) -0.1763(2) 0.1590(8) 0.0581(6) Uiso 1.000000 GR
H16b H 0.7265(6) -0.2889(9) 0.2116(3) 0.0581(6) Uiso 1.000000 GR
H16c H 0.68044(16) -0.2684(10) 0.1254(5) 0.0581(6) Uiso 1.000000 GR
C17 C 0.58372(10) -0.04858(17) 0.16062(10) 0.0369(4) Uani 1.000000 .
H17a H 0.5409(5) -0.0174(9) 0.1866(4) 0.0554(6) Uiso 1.000000 GR
H17b H 0.6183(3) 0.0127(6) 0.1505(7) 0.0554(6) Uiso 1.000000 GR
H17c H 0.5679(7) -0.0846(3) 0.1078(3) 0.0554(6) Uiso 1.000000 GR
C18 C 0.55728(10) -0.26609(16) 0.24819(12) 0.0405(4) Uani 1.000000 .
H18a H 0.5776(3) -0.3256(7) 0.2852(7) 0.0607(6) Uiso 1.000000 GR
H18b H 0.5156(4) -0.2300(3) 0.2733(8) 0.0607(6) Uiso 1.000000 GR
H18c H 0.5408(6) -0.2996(9) 0.19473(17) 0.0607(6) Uiso 1.000000 GR
C19 C 0.58326(9) -0.21967(15) 0.45373(10) 0.0322(3) Uani 1.000000 .
H19a H 0.5448(5) -0.2528(6) 0.4163(4) 0.0483(5) Uiso 1.000000 GR
H19b H 0.62446(18) -0.2728(4) 0.4607(8) 0.0483(5) Uiso 1.000000 GR
H19c H 0.5635(7) -0.2046(2) 0.5078(4) 0.0483(5) Uiso 1.000000 GR
C20 C 0.53189(10) 0.00488(17) 0.38222(12) 0.0403(4) Uani 1.000000 .
H20a H 0.54622(12) 0.0767(6) 0.3571(8) 0.0605(6) Uiso 1.000000 GR
H20b H 0.4988(4) -0.0367(5) 0.3429(7) 0.0605(6) Uiso 1.000000 GR
H20c H 0.5067(5) 0.0205(11) 0.43298(17) 0.0605(6) Uiso 1.000000 GR
C21 C 0.66883(10) -0.00909(14) 0.49630(10) 0.0315(3) Uani 1.000000 .
H21a H 0.7152(3) -0.0492(7) 0.5091(5) 0.0472(5) Uiso 1.000000 GR
H21b H 0.6791(6) 0.0692(4) 0.4802(3) 0.0472(5) Uiso 1.000000 GR
H21c H 0.6397(3) -0.0089(10) 0.5454(3) 0.0472(5) Uiso 1.000000 GR
H H 0.7470(11) 0.0238(17) 0.2133(12) 0.036(5) Uiso 1.000000 .
Ha H 0.7443(11) 0.1049(18) 0.3575(12) 0.039(5) Uiso 1.000000 .

loop_
_atom_site_aniso_label
_atom_site_aniso_U_11
_atom_site_aniso_U_22
_atom_site_aniso_U_33
_atom_site_aniso_U_12
_atom_site_aniso_U_13
_atom_site_aniso_U_23
Al1 0.0170(2) 0.01836(19) 0.0205(2) -0.00074(14) 0.00264(15) 0.00038(15)
Li1 0.0286(12) 0.0226(11) 0.0230(12) -0.0001(10) -0.0007(10) -0.0018(9)
Si1 0.0186(2) 0.0287(2) 0.0308(2) -0.00054(15) 0.00695(16) 0.00470(16)
Si2 0.0188(2) 0.0235(2) 0.0386(2) 0.00250(15) 0.00460(17) 0.00850(16)
Si3 0.0222(2) 0.0284(2) 0.0226(2) -0.00379(15) -0.00063(15) -0.00475(15)
Si4 0.01891(19) 0.0251(2) 0.02037(19) 0.00302(14) 0.00389(14) 0.00209(14)
N1 0.0353(7) 0.0270(6) 0.0231(6) 0.0071(5) 0.0030(5) 0.0007(5)
N2 0.0320(7) 0.0236(6) 0.0277(6) 0.0006(5) 0.0066(5) -0.0011(5)
N3 0.0299(7) 0.0371(7) 0.0247(6) -0.0058(6) -0.0002(5) -0.0022(5)
N4 0.0169(5) 0.0223(6) 0.0254(6) -0.0006(4) 0.0039(5) 0.0021(5)
N5 0.0166(5) 0.0213(5) 0.0190(5) -0.0020(4) 0.0017(4) -0.0009(4)
C1 0.0425(10) 0.0437(10) 0.0304(9) 0.0083(8) -0.0070(7) -0.0038(7)
C2 0.0467(10) 0.0432(10) 0.0325(9) 0.0078(8) 0.0112(8) 0.0099(7)
C3 0.0547(11) 0.0262(8) 0.0333(9) 0.0122(8) 0.0100(8) 0.0052(7)
C4 0.0444(10) 0.0319(8) 0.0371(9) 0.0163(7) 0.0071(8) 0.0013(7)
C5 0.0360(9) 0.0367(9) 0.0430(10) -0.0018(7) 0.0141(8) -0.0015(7)
C6 0.0428(9) 0.0313(8) 0.0314(8) -0.0056(7) 0.0115(7) -0.0106(7)
C7 0.0401(9) 0.0497(10) 0.0229(8) -0.0079(8) 0.0011(7) -0.0086(7)
C8 0.0409(10) 0.0541(11) 0.0490(11) -0.0200(9) 0.0086(9) -0.0115(9)
C9 0.0389(10) 0.0603(12) 0.0338(9) 0.0072(9) -0.0082(8) 0.0051(8)
C10 0.0319(8) 0.0311(8) 0.0457(10) -0.0052(7) 0.0113(7) 0.0088(7)
C11 0.0191(8) 0.0575(12) 0.0625(13) -0.0041(8) 0.0048(8) 0.0218(10)
C12 0.0452(11) 0.0493(11) 0.0385(10) 0.0008(8) 0.0210(8) -0.0025(8)
C13 0.0478(11) 0.0644(14) 0.0562(12) -0.0194(10) -0.0236(10) 0.0303(11)
C14 0.0600(14) 0.0351(10) 0.111(2) 0.0212(10) 0.0502(15) 0.0179(12)
C15 0.0250(7) 0.0249(7) 0.0417(9) 0.0005(6) 0.0069(7) 0.0106(6)
C16 0.0392(9) 0.0435(10) 0.0341(9) 0.0002(8) 0.0073(7) -0.0169(7)
C17 0.0326(9) 0.0508(10) 0.0263(8) -0.0014(8) -0.0064(7) 0.0048(7)
C18 0.0362(9) 0.0388(9) 0.0458(10) -0.0164(8) -0.0020(8) -0.0083(8)
C19 0.0271(8) 0.0384(9) 0.0319(8) -0.0052(7) 0.0078(6) 0.0086(7)
C20 0.0322(9) 0.0548(11) 0.0347(9) 0.0219(8) 0.0080(7) 0.0058(8)
C21 0.0401(9) 0.0318(8) 0.0227(7) 0.0016(7) 0.0037(7) -0.0041(6)

loop_
_atom_type_symbol
_atom_type_scat_dispersion_real
_atom_type_scat_dispersion_imag
_atom_type_scat_Cromer_Mann_a1
_atom_type_scat_Cromer_Mann_a2
_atom_type_scat_Cromer_Mann_a3
_atom_type_scat_Cromer_Mann_a4
_atom_type_scat_Cromer_Mann_b1
_atom_type_scat_Cromer_Mann_b2
_atom_type_scat_Cromer_Mann_b3
_atom_type_scat_Cromer_Mann_b4
_atom_type_scat_Cromer_Mann_c
_atom_type_scat_source
_atom_type_scat_dispersion_source
C 0.01920 0.00962 2.31000 1.02000 1.58860 0.86500 20.84390 10.20750 0.56870 51.65120 0.215599998832 'International Tables Volume C Table 6.1.1.4 (pp. 500-502)' 'Henke, Gullikson and Davis, At. Data and Nucl. Data Tables, 1993, 54, 2'
H 0.00000 0.00000 0.49300 0.32291 0.14019 0.04081 10.51090 26.12570 3.14236 57.79970 0.0030380000826 'International Tables Volume C Table 6.1.1.4 (pp. 500-502)' 'Henke, Gullikson and Davis, At. Data and Nucl. Data Tables, 1993, 54, 2'
Al 0.21266 0.24195 6.42020 1.90020 1.59360 1.96460 3.03870 0.74260 31.54720 85.08860 1.11510002613 'International Tables Volume C Table 6.1.1.4 (pp. 500-502)' 'Henke, Gullikson and Davis, At. Data and Nucl. Data Tables, 1993, 54, 2'
Li 0.00116 0.00033 1.12820 0.75080 0.61750 0.46530 3.95460 1.05240 85.39050 168.26100 0.0377000011504 'International Tables Volume C Table 6.1.1.4 (pp. 500-502)' 'Henke, Gullikson and Davis, At. Data and Nucl. Data Tables, 1993, 54, 2'
Si 0.25539 0.32544 6.29150 3.03530 1.98910 1.54100 2.43860 32.33370 0.67850 81.69370 1.14069998264 'International Tables Volume C Table 6.1.1.4 (pp. 500-502)' 'Henke, Gullikson and Davis, At. Data and Nucl. Data Tables, 1993, 54, 2'
N 0.03256 0.01839 12.21260 3.13220 2.01250 1.16630 0.00570 9.89330 28.99750 0.58260 -11.5290002823 'International Tables Volume C Table 6.1.1.4 (pp. 500-502)' 'Henke, Gullikson and Davis, At. Data and Nucl. Data Tables, 1993, 54, 2'

loop_
_geom_angle_atom_site_label_1
_geom_angle_atom_site_label_2
_geom_angle_atom_site_label_3
_geom_angle
N5 Al1 N4 118.57(5)
H Al1 N4 106.7(7)
H Al1 N5 107.4(7)
Ha Al1 N4 109.9(7)
Ha Al1 N5 108.0(7)
Ha Al1 H 105.5(10)
N2 Li1 N1 86.09(10)
N3 Li1 N1 123.06(13)
N3 Li1 N2 89.52(11)
Ha Li1 N1 119.6(6)
Ha Li1 N2 125.9(7)
Ha Li1 N3 108.5(6)
C10 Si1 N4 111.00(7)
C11 Si1 N4 114.88(7)
C11 Si1 C10 104.44(9)
C12 Si1 N4 112.37(8)
C12 Si1 C10 107.68(9)
C12 Si1 C11 105.91(10)
C13 Si2 N4 112.10(8)
C14 Si2 N4 111.83(9)
C14 Si2 C13 109.66(13)
C15 Si2 N4 114.83(6)
C15 Si2 C13 104.72(9)
C15 Si2 C14 103.11(9)
C16 Si3 N5 110.63(7)
C17 Si3 N5 112.35(7)
C17 Si3 C16 109.11(9)
C18 Si3 N5 113.38(7)
C18 Si3 C16 106.02(9)
C18 Si3 C17 104.99(8)
C19 Si4 N5 115.06(7)
C20 Si4 N5 110.31(7)
C20 Si4 C19 106.55(8)
C21 Si4 N5 112.34(7)
C21 Si4 C19 105.21(8)
C21 Si4 C20 106.85(8)
C1 N1 Li1 101.89(12)
C2 N1 Li1 121.26(13)
C2 N1 C1 109.25(14)
C3 N1 Li1 104.82(12)
C3 N1 C1 110.90(14)
C3 N1 C2 108.42(14)
C4 N2 Li1 105.45(12)
C5 N2 Li1 122.06(12)
C5 N2 C4 108.55(14)
C6 N2 Li1 98.91(12)
C6 N2 C4 111.47(13)
C6 N2 C5 110.00(13)
C7 N3 Li1 99.94(12)
C8 N3 Li1 114.35(13)
C8 N3 C7 110.64(14)
C9 N3 Li1 112.72(13)
C9 N3 C7 109.42(14)
C9 N3 C8 109.39(15)
Si1 N4 Al1 112.55(7)
Si2 N4 Al1 127.44(7)
Si2 N4 Si1 119.79(7)
Si3 N5 Al1 112.22(6)
Si4 N5 Al1 122.83(7)
Si4 N5 Si3 121.88(7)
H1a C1 N1 109.5
H1b C1 N1 109.5
H1b C1 H1a 109.5
H1c C1 N1 109.5
H1c C1 H1a 109.5
H1c C1 H1b 109.5
H2a C2 N1 109.5
H2b C2 N1 109.5
H2b C2 H2a 109.5
H2c C2 N1 109.5
H2c C2 H2a 109.5
H2c C2 H2b 109.5
H3a C3 N1 109.12(10)
H3b C3 N1 109.12(9)
H3b C3 H3a 107.9
C4 C3 N1 112.39(14)
C4 C3 H3a 109.12(11)
C4 C3 H3b 109.12(9)
C3 C4 N2 111.98(14)
H4a C4 N2 109.22(9)
H4a C4 C3 109.22(11)
H4b C4 N2 109.22(8)
H4b C4 C3 109.22(9)
H4b C4 H4a 107.9
H5a C5 N2 109.5
H5b C5 N2 109.5
H5b C5 H5a 109.5
H5c C5 N2 109.5
H5c C5 H5a 109.5
H5c C5 H5b 109.5
H6a C6 N2 109.48(9)
H6b C6 N2 109.48(8)
H6b C6 H6a 108.1
C7 C6 N2 110.82(13)
C7 C6 H6a 109.48(10)
C7 C6 H6b 109.48(9)
C6 C7 N3 111.67(13)
H7a C7 N3 109.29(9)
H7a C7 C6 109.29(10)
H7b C7 N3 109.29(8)
H7b C7 C6 109.29(9)
H7b C7 H7a 107.9
H8a C8 N3 109.5
H8b C8 N3 109.5
H8b C8 H8a 109.5
H8c C8 N3 109.5
H8c C8 H8a 109.5
H8c C8 H8b 109.5
H9a C9 N3 109.5
H9b C9 N3 109.5
H9b C9 H9a 109.5
H9c C9 N3 109.5
H9c C9 H9a 109.5
H9c C9 H9b 109.5
H10a C10 Si1 109.5
H10b C10 Si1 109.5
H10b C10 H10a 109.5
H10c C10 Si1 109.5
H10c C10 H10a 109.5
H10c C10 H10b 109.5
H11a C11 Si1 109.5
H11b C11 Si1 109.5
H11b C11 H11a 109.5
H11c C11 Si1 109.5
H11c C11 H11a 109.5
H11c C11 H11b 109.5
H12a C12 Si1 109.5
H12b C12 Si1 109.5
H12b C12 H12a 109.5
H12c C12 Si1 109.5
H12c C12 H12a 109.5
H12c C12 H12b 109.5
H13a C13 Si2 109.5
H13b C13 Si2 109.5
H13b C13 H13a 109.5
H13c C13 Si2 109.5
H13c C13 H13a 109.5
H13c C13 H13b 109.5
H14a C14 Si2 109.5
H14b C14 Si2 109.5
H14b C14 H14a 109.5
H14c C14 Si2 109.5
H14c C14 H14a 109.5
H14c C14 H14b 109.5
H15a C15 Si2 109.5
H15b C15 Si2 109.5
H15b C15 H15a 109.5
H15c C15 Si2 109.5
H15c C15 H15a 109.5
H15c C15 H15b 109.5
H16a C16 Si3 109.5
H16b C16 Si3 109.5
H16b C16 H16a 109.5
H16c C16 Si3 109.5
H16c C16 H16a 109.5
H16c C16 H16b 109.5
H17a C17 Si3 109.5
H17b C17 Si3 109.5
H17b C17 H17a 109.5
H17c C17 Si3 109.5
H17c C17 H17a 109.5
H17c C17 H17b 109.5
H18a C18 Si3 109.5
H18b C18 Si3 109.5
H18b C18 H18a 109.5
H18c C18 Si3 109.5
H18c C18 H18a 109.5
H18c C18 H18b 109.5
H19a C19 Si4 109.5
H19b C19 Si4 109.5
H19b C19 H19a 109.5
H19c C19 Si4 109.5
H19c C19 H19a 109.5
H19c C19 H19b 109.5
H20a C20 Si4 109.5
H20b C20 Si4 109.5
H20b C20 H20a 109.5
H20c C20 Si4 109.5
H20c C20 H20a 109.5
H20c C20 H20b 109.5
H21a C21 Si4 109.5
H21b C21 Si4 109.5
H21b C21 H21a 109.5
H21c C21 Si4 109.5
H21c C21 H21a 109.5
H21c C21 H21b 109.5
Li1 Ha Al1 154.0(13)

loop_
_geom_bond_atom_site_label_1
_geom_bond_atom_site_label_2
_geom_bond_distance
Al1 N4 1.8692(12)
Al1 N5 1.8674(12)
Al1 H 1.55(2)
Al1 Ha 1.61(2)
Li1 N1 2.095(3)
Li1 N2 2.138(3)
Li1 N3 2.088(3)
Li1 Ha 1.81(2)
Si1 N4 1.7298(12)
Si1 C10 1.8804(17)
Si1 C11 1.8780(18)
Si1 C12 1.8716(19)
Si2 N4 1.7190(12)
Si2 C13 1.874(2)
Si2 C14 1.877(2)
Si2 C15 1.8637(15)
Si3 N5 1.7246(12)
Si3 C16 1.8751(17)
Si3 C17 1.8814(18)
Si3 C18 1.8757(17)
Si4 N5 1.7163(12)
Si4 C19 1.8830(16)
Si4 C20 1.8779(17)
Si4 C21 1.8809(16)
N1 C1 1.472(2)
N1 C2 1.471(2)
N1 C3 1.474(2)
N2 C4 1.478(2)
N2 C5 1.470(2)
N2 C6 1.477(2)
N3 C7 1.482(2)
N3 C8 1.470(2)
N3 C9 1.475(2)
C1 H1a 0.9800
C1 H1b 0.9800
C1 H1c 0.9800
C2 H2a 0.9800
C2 H2b 0.9800
C2 H2c 0.9800
C3 H3a 0.9900
C3 H3b 0.9900
C3 C4 1.524(3)
C4 H4a 0.9900
C4 H4b 0.9900
C5 H5a 0.9800
C5 H5b 0.9800
C5 H5c 0.9800
C6 H6a 0.9900
C6 H6b 0.9900
C6 C7 1.513(3)
C7 H7a 0.9900
C7 H7b 0.9900
C8 H8a 0.9800
C8 H8b 0.9800
C8 H8c 0.9800
C9 H9a 0.9800
C9 H9b 0.9800
C9 H9c 0.9800
C10 H10a 0.9800
C10 H10b 0.9800
C10 H10c 0.9800
C11 H11a 0.9800
C11 H11b 0.9800
C11 H11c 0.9800
C12 H12a 0.9800
C12 H12b 0.9800
C12 H12c 0.9800
C13 H13a 0.9800
C13 H13b 0.9800
C13 H13c 0.9800
C14 H14a 0.9800
C14 H14b 0.9800
C14 H14c 0.9800
C15 H15a 0.9800
C15 H15b 0.9800
C15 H15c 0.9800
C16 H16a 0.9800
C16 H16b 0.9800
C16 H16c 0.9800
C17 H17a 0.9800
C17 H17b 0.9800
C17 H17c 0.9800
C18 H18a 0.9800
C18 H18b 0.9800
C18 H18c 0.9800
C19 H19a 0.9800
C19 H19b 0.9800
C19 H19c 0.9800
C20 H20a 0.9800
C20 H20b 0.9800
C20 H20c 0.9800
C21 H21a 0.9800
C21 H21b 0.9800
C21 H21c 0.9800
